data_4515007
loop_
_publ_author_name
'Li, Yuan-Yuan'
'Wang, Fu-Rong'
'Li, Zi-Yan'
'Yan, Zhen-Ning'
'Niu, Yun-Yin'

_publ_section_title
;
 Assembly and Adsorption Properties of Seven Supramolecular Compounds with
 Heteromacrocycle Imidazolium.
;
_journal_issue 5
_journal_name_full 'ACS omega'
_journal_page_first 8926
_journal_page_last 8934
_journal_paper_doi 10.1021/acsomega.9b00669
_journal_volume 4
_journal_year 2019
_chemical_formula_moiety 'C36 H40 N8, 2(Hg I4)'
_chemical_formula_sum 'C36 H40 Hg2 I8 N8'
_chemical_formula_weight 2001.14
_space_group_crystal_system monoclinic
_space_group_IT_number 14
_space_group_name_Hall '-P 2yn'
_space_group_name_H-M_alt 'P 1 21/n 1'
_symmetry_space_group_name_Hall '-P 2yn'
_symmetry_space_group_name_H-M 'P 1 21/n 1'
_atom_sites_solution_hydrogens geom
_atom_sites_solution_primary heavy
_audit_creation_date 2019-04-26
_audit_creation_method
;
Olex2 1.2
(compiled 2018.05.29 svn.r3508 for OlexSys, GUI svn.r5506)
;
_cell_angle_alpha 90
_cell_angle_beta 104.223(8)
_cell_angle_gamma 90
_cell_formula_units_Z 2
_cell_length_a 9.8915(8)
_cell_length_b 22.0721(12)
_cell_length_c 12.3769(13)
_cell_measurement_reflns_used 2129
_cell_measurement_temperature 293(2)
_cell_measurement_theta_max 23.8180
_cell_measurement_theta_min 3.5270
_cell_volume 2619.4(4)
_computing_cell_refinement
;
CrysAlisPro, Agilent Technologies,
Version 1.171.37.35 (release 13-08-2014 CrysAlis171 .NET)
(compiled Aug 13 2014,18:06:01)
;
_computing_data_collection
;
CrysAlisPro, Agilent Technologies,
Version 1.171.37.35 (release 13-08-2014 CrysAlis171 .NET)
(compiled Aug 13 2014,18:06:01)
;
_computing_data_reduction
;
CrysAlisPro, Agilent Technologies,
Version 1.171.37.35 (release 13-08-2014 CrysAlis171 .NET)
(compiled Aug 13 2014,18:06:01)
;
_computing_molecular_graphics 'Olex2 (Dolomanov et al., 2009)'
_computing_publication_material 'Olex2 (Dolomanov et al., 2009)'
_computing_structure_refinement 'ShelXL (Sheldrick, 2015)'
_computing_structure_solution 'ShelXS (Sheldrick, 2008)'
_diffrn_ambient_temperature 293(2)
_diffrn_detector 'CCD plate'
_diffrn_detector_area_resol_mean 16.2312
_diffrn_detector_type Eos
_diffrn_measured_fraction_theta_full 0.998
_diffrn_measured_fraction_theta_max 0.998
_diffrn_measurement_details
;
#__ type_ start__ end____ width___ exp.time_
  1 omega  -25.00    6.20   0.3900   10.0000
omega____ theta____ kappa____ phi______ frames
    -      -15.1755  -99.0000   60.0000 80

#__ type_ start__ end____ width___ exp.time_
  2 omega  -49.00   40.31   0.3900   10.0000
omega____ theta____ kappa____ phi______ frames
    -       18.0661  -77.0000  -90.0000 229

#__ type_ start__ end____ width___ exp.time_
  3 omega   -9.00   84.21   0.3900   10.0000
omega____ theta____ kappa____ phi______ frames
    -       18.0661   77.0000   30.0000 239
;
_diffrn_measurement_device 'four-circle diffractometer'
_diffrn_measurement_device_type 'Xcalibur, Eos, Gemini'
_diffrn_measurement_method '\w scans'
_diffrn_orient_matrix_UB_11 -0.0726005000
_diffrn_orient_matrix_UB_12 -0.0030723000
_diffrn_orient_matrix_UB_13 -0.0241209000
_diffrn_orient_matrix_UB_21 -0.0144425000
_diffrn_orient_matrix_UB_22 0.0178285000
_diffrn_orient_matrix_UB_23 0.0435406000
_diffrn_orient_matrix_UB_31 0.0014132000
_diffrn_orient_matrix_UB_32 0.0266151000
_diffrn_orient_matrix_UB_33 -0.0320545000
_diffrn_radiation_monochromator graphite
_diffrn_radiation_probe x-ray
_diffrn_radiation_type MoK\a
_diffrn_radiation_wavelength 0.71073
_diffrn_reflns_av_R_equivalents 0.0533
_diffrn_reflns_av_unetI/netI 0.0847
_diffrn_reflns_Laue_measured_fraction_full 0.998
_diffrn_reflns_Laue_measured_fraction_max 0.998
_diffrn_reflns_limit_h_max 7
_diffrn_reflns_limit_h_min -12
_diffrn_reflns_limit_k_max 18
_diffrn_reflns_limit_k_min -27
_diffrn_reflns_limit_l_max 15
_diffrn_reflns_limit_l_min -13
_diffrn_reflns_number 11256
_diffrn_reflns_point_group_measured_fraction_full 0.998
_diffrn_reflns_point_group_measured_fraction_max 0.998
_diffrn_reflns_theta_full 25.242
_diffrn_reflns_theta_max 26.370
_diffrn_reflns_theta_min 3.396
_diffrn_source 'Enhance (Mo) X-ray Source'
_exptl_absorpt_coefficient_mu 10.601
_exptl_absorpt_correction_T_max 1.00000
_exptl_absorpt_correction_T_min 0.75382
_exptl_absorpt_correction_type multi-scan
_exptl_absorpt_process_details
;
CrysAlisPro, Agilent Technologies,
Version 1.171.37.35 (release 13-08-2014 CrysAlis171 .NET)
(compiled Aug 13 2014,18:06:01)
Empirical absorption correction using spherical harmonics,
 implemented in SCALE3 ABSPACK scaling algorithm.
;
_exptl_crystal_colour colourless
_exptl_crystal_colour_primary colourless
_exptl_crystal_density_diffrn 2.537
_exptl_crystal_description prism
_exptl_crystal_F_000 1792
_exptl_crystal_size_max 0.11
_exptl_crystal_size_mid 0.1
_exptl_crystal_size_min 0.09
_refine_diff_density_max 1.397
_refine_diff_density_min -0.927
_refine_diff_density_rms 0.157
_refine_ls_extinction_method none
_refine_ls_goodness_of_fit_ref 1.010
_refine_ls_hydrogen_treatment constr
_refine_ls_matrix_type full
_refine_ls_number_parameters 257
_refine_ls_number_reflns 5351
_refine_ls_number_restraints 80
_refine_ls_restrained_S_all 1.004
_refine_ls_R_factor_all 0.1321
_refine_ls_R_factor_gt 0.0636
_refine_ls_shift/su_max 0.000
_refine_ls_shift/su_mean 0.000
_refine_ls_structure_factor_coef Fsqd
_refine_ls_weighting_details 'w=1/[\s^2^(Fo^2^)+(0.0553P)^2^] where P=(Fo^2^+2Fc^2^)/3'
_refine_ls_weighting_scheme calc
_refine_ls_wR_factor_gt 0.1290
_refine_ls_wR_factor_ref 0.1656
_reflns_Friedel_coverage 0.000
_reflns_number_gt 2669
_reflns_number_total 5351
_reflns_threshold_expression 'I > 2\s(I)'
_cod_data_source_file ao9b00669_si_002.cif
_cod_data_source_block 7
_cod_database_code 4515007
_shelx_shelxl_version_number 2018/3
_chemical_oxdiff_formula C38H70N2O12Ag1
_shelx_space_group_comment
;
The symmetry employed for this shelxl refinement is uniquely defined
by the following loop, which should always be used as a source of
symmetry information in preference to the above space-group names.
They are only intended as comments.
;
_reflns_odcompleteness_completeness 99.73
_reflns_odcompleteness_iscentric 1
_reflns_odcompleteness_theta 26.32
_olex2_refinement_description
;
1. Fixed Uiso
 At 1.2 times of:
  All C(H) groups, All C(H,H) groups
2. Restrained distances
 C14A-C13A
 1.55 with sigma of 0.02
 C12A-C11A
 1.55 with sigma of 0.02
 N3-C14A
 1.43 with sigma of 0.02
 C11A-N2
 1.43 with sigma of 0.02
 C6-C1 \\sim C2-C1 \\sim C3-C2 \\sim C4-C3 \\sim C5-C4 \\sim C6-C5
 with sigma of 0.001
 C12A-C11A \\sim C12-C11 \\sim C13-C12 \\sim C13A-C12A \\sim C14-C13 \\sim
C14A-C13A
 with sigma of 0.001
 N1-C7 \\sim N2-C11A \\sim N2-C11 \\sim N3-C14A \\sim N3-C14 \\sim N4-C18
 with sigma of 0.02
 C9-C8 \\sim C16-C15
 with sigma of 0.001
 N1-C10 \\sim N2-C10 \\sim N3-C17 \\sim N4-C17
 with sigma of 0.01
 N1-C8 \\sim N2-C9 \\sim N3-C15 \\sim N4-C16
 with sigma of 0.01
 C11-C13 \\sim C12-C14 \\sim C14A-C12A \\sim C11A-C13A
 with sigma of 0.02
3. Uiso/Uaniso restraints and constraints
Uanis(C14A) \\sim Ueq, Uanis(C14) \\sim Ueq: with sigma of 0.01 and sigma for
terminal atoms of 0.02
Uanis(C11) = Uanis(C11A)
Uanis(C12) = Uanis(C12A)
Uanis(C13) = Uanis(C13A)
Uanis(C14) = Uanis(C14A)
4. Others
 Sof(C11A)=Sof(H11C)=Sof(H11D)=Sof(C12A)=Sof(H12C)=Sof(H12D)=Sof(C13A)=
 Sof(H13C)=Sof(H13D)=Sof(C14A)=Sof(H14C)=Sof(H14D)=1-FVAR(1)
 Sof(C11)=Sof(H11A)=Sof(H11B)=Sof(C12)=Sof(H12A)=Sof(H12B)=Sof(C13)=Sof(H13A)=
 Sof(H13B)=Sof(C14)=Sof(H14A)=Sof(H14B)=FVAR(1)
5.a Secondary CH2 refined with riding coordinates:
 C7(H7A,H7B), C11(H11A,H11B), C11A(H11C,H11D), C12(H12A,H12B), C12A(H12C,H12D),
  C13(H13A,H13B), C13A(H13C,H13D), C14(H14A,H14B), C14A(H14C,H14D), C18(H18A,
 H18B)
5.b Aromatic/amide H refined with riding coordinates:
 C1(H1), C3(H3), C4(H4), C5(H5), C10(H10), C15(H15), C16(H16), C17(H17)
;
_olex2_submission_special_instructions 'No special instructions were received'

loop_
_space_group_symop_operation_xyz
'x, y, z'
'-x+1/2, y+1/2, -z+1/2'
'-x, -y, -z'
'x-1/2, -y-1/2, z-1/2'

loop_
_atom_site_label
_atom_site_type_symbol
_atom_site_fract_x
_atom_site_fract_y
_atom_site_fract_z
_atom_site_U_iso_or_equiv
_atom_site_adp_type
_atom_site_occupancy
_atom_site_site_symmetry_order
_atom_site_calc_flag
_atom_site_refinement_flags_posn
_atom_site_refinement_flags_adp
_atom_site_refinement_flags_occupancy
_atom_site_disorder_assembly
_atom_site_disorder_group
C1 C 1.1966(15) 0.3387(5) 0.9406(9) 0.083(5) Uani 1 1 d D . . . .
H1 H 1.106200 0.353614 0.917108 0.100 Uiso 1 1 calc R . . . .
C2 C 1.2807(11) 0.3610(6) 1.0376(10) 0.069(4) Uani 1 1 d D . . . .
C3 C 1.4157(11) 0.3404(5) 1.0659(11) 0.066(4) Uani 1 1 d D . . . .
H3 H 1.478087 0.357207 1.127290 0.080 Uiso 1 1 calc R . . . .
C4 C 1.4614(15) 0.2958(5) 1.0062(9) 0.080(5) Uani 1 1 d D . . . .
H4 H 1.551391 0.280518 1.030381 0.096 Uiso 1 1 calc R . . . .
C5 C 1.3735(11) 0.2740(6) 0.9106(10) 0.074(4) Uani 1 1 d D . . . .
H5 H 1.404723 0.244457 0.868833 0.088 Uiso 1 1 calc R . . . .
C6 C 1.2397(11) 0.2956(5) 0.8766(10) 0.061(4) Uani 1 1 d D . . . .
C7 C 1.1486(14) 0.2765(8) 0.7661(13) 0.087(5) Uani 1 1 d D . . . .
H7A H 1.165956 0.303819 0.709634 0.105 Uiso 1 1 calc R . . . .
H7B H 1.178034 0.236400 0.749122 0.105 Uiso 1 1 calc R . . . .
C8 C 0.9277(16) 0.2394(7) 0.8138(13) 0.085(5) Uani 1 1 d D . . . .
C9 C 0.7917(16) 0.2508(7) 0.7691(12) 0.084(5) Uani 1 1 d D . . . .
C10 C 0.9102(13) 0.3085(6) 0.6826(12) 0.071(4) Uani 1 1 d D . . . .
H10 H 0.933614 0.337574 0.636006 0.086 Uiso 1 1 calc R . . . .
C11 C 0.6540(19) 0.3162(7) 0.6113(16) 0.092(7) Uani 0.705(16) 1 d D . P A 1
H11A H 0.584240 0.284480 0.602317 0.111 Uiso 0.705(16) 1 calc R . P A 1
H11B H 0.673428 0.322580 0.539080 0.111 Uiso 0.705(16) 1 calc R . P A 1
C11A C 0.657(3) 0.329(2) 0.6428(18) 0.092(7) Uani 0.295(16) 1 d D . P A 2
H11C H 0.582221 0.303163 0.603330 0.111 Uiso 0.295(16) 1 calc R . P A 2
H11D H 0.675253 0.359523 0.591478 0.111 Uiso 0.295(16) 1 calc R . P A 2
C12 C 0.5890(17) 0.3750(6) 0.6437(12) 0.073(6) Uani 0.705(16) 1 d D . P A 1
H12A H 0.523097 0.391602 0.579228 0.088 Uiso 0.705(16) 1 calc R . P A 1
H12B H 0.661320 0.404918 0.670590 0.088 Uiso 0.705(16) 1 calc R . P A 1
C12A C 0.618(2) 0.3596(12) 0.7432(17) 0.073(6) Uani 0.295(16) 1 d D . P A 2
H12C H 0.693153 0.385580 0.782207 0.088 Uiso 0.295(16) 1 calc R . P A 2
H12D H 0.601396 0.329022 0.794767 0.088 Uiso 0.295(16) 1 calc R . P A 2
C13 C 0.5138(17) 0.3599(6) 0.7360(13) 0.086(7) Uani 0.705(16) 1 d D . P A 1
H13A H 0.440595 0.330486 0.708647 0.103 Uiso 0.705(16) 1 calc R . P A 1
H13B H 0.579526 0.342569 0.799893 0.103 Uiso 0.705(16) 1 calc R . P A 1
C13A C 0.484(2) 0.3974(12) 0.6988(17) 0.086(7) Uani 0.295(16) 1 d D . P A 2
H13C H 0.504320 0.431735 0.656374 0.103 Uiso 0.295(16) 1 calc R . P A 2
H13D H 0.413219 0.372810 0.650418 0.103 Uiso 0.295(16) 1 calc R . P A 2
C14 C 0.4506(17) 0.4186(6) 0.7708(17) 0.076(5) Uani 0.705(16) 1 d D U P A 1
H14A H 0.407209 0.440994 0.703815 0.091 Uiso 0.705(16) 1 calc R . P A 1
H14B H 0.377529 0.407450 0.806849 0.091 Uiso 0.705(16) 1 calc R . P A 1
C14A C 0.432(2) 0.4197(13) 0.7999(19) 0.076(5) Uani 0.295(16) 1 d D U P A 2
H14C H 0.344678 0.441511 0.777684 0.091 Uiso 0.295(16) 1 calc R . P A 2
H14D H 0.423913 0.386967 0.850193 0.091 Uiso 0.295(16) 1 calc R . P A 2
C15 C 0.6259(17) 0.4476(7) 0.9519(12) 0.092(5) Uani 1 1 d D . . . .
H15 H 0.619236 0.413241 0.993714 0.110 Uiso 1 1 calc R . . . .
C16 C 0.7129(18) 0.4947(6) 0.9845(12) 0.091(5) Uani 1 1 d D . . . .
H16 H 0.774117 0.499793 1.054094 0.109 Uiso 1 1 calc R . . . .
C17 C 0.5959(14) 0.5111(6) 0.8133(11) 0.075(4) Uani 1 1 d D . . . .
H17 H 0.564589 0.528539 0.743266 0.090 Uiso 1 1 calc R . . . .
C18 C 0.7686(17) 0.5910(5) 0.8941(14) 0.079(5) Uani 1 1 d D . . . .
H18A H 0.753431 0.604826 0.817659 0.095 Uiso 1 1 calc R . . . .
H18B H 0.867935 0.584568 0.923247 0.095 Uiso 1 1 calc R . . . .
N1 N 0.9989(12) 0.2746(6) 0.7554(10) 0.076(4) Uani 1 1 d D . . . .
N2 N 0.7822(11) 0.2936(5) 0.6876(10) 0.069(3) Uani 1 1 d D . . . .
N3 N 0.5492(11) 0.4594(5) 0.8463(10) 0.070(3) Uani 1 1 d D . . . .
N4 N 0.6945(11) 0.5337(5) 0.8964(10) 0.066(3) Uani 1 1 d D . . . .
Hg1 Hg 0.95573(7) 0.40990(3) 0.30025(6) 0.0833(3) Uani 1 1 d . . . . .
I1 I 1.17118(13) 0.36117(5) 0.46595(11) 0.1040(5) Uani 1 1 d . . . . .
I2 I 1.02493(13) 0.52492(4) 0.24274(11) 0.0965(4) Uani 1 1 d . . . . .
I3 I 0.89647(11) 0.32792(4) 0.11763(9) 0.0760(3) Uani 1 1 d . . . . .
I4 I 0.70746(14) 0.41039(6) 0.36830(13) 0.1123(5) Uani 1 1 d . . . . .

loop_
_atom_site_aniso_label
_atom_site_aniso_U_11
_atom_site_aniso_U_22
_atom_site_aniso_U_33
_atom_site_aniso_U_23
_atom_site_aniso_U_13
_atom_site_aniso_U_12
C1 0.072(10) 0.058(9) 0.113(14) 0.019(9) 0.007(10) -0.009(8)
C2 0.062(9) 0.053(8) 0.075(10) 0.012(7) -0.014(8) -0.021(8)
C3 0.077(11) 0.054(8) 0.063(9) -0.008(7) 0.007(8) -0.029(8)
C4 0.090(12) 0.055(8) 0.081(12) 0.021(8) -0.007(10) -0.013(9)
C5 0.082(11) 0.068(9) 0.072(11) -0.004(8) 0.019(9) -0.005(9)
C6 0.074(10) 0.050(7) 0.053(9) 0.007(6) 0.003(7) 0.002(8)
C7 0.072(11) 0.116(13) 0.077(12) -0.026(10) 0.024(9) -0.005(10)
C8 0.088(13) 0.093(12) 0.078(12) -0.007(9) 0.028(10) -0.030(11)
C9 0.094(13) 0.073(10) 0.082(12) -0.012(9) 0.015(10) -0.013(10)
C10 0.070(10) 0.049(8) 0.089(12) -0.030(7) 0.006(9) 0.005(8)
C11 0.069(12) 0.058(13) 0.14(2) -0.038(12) 0.011(13) -0.013(10)
C11A 0.069(12) 0.058(13) 0.14(2) -0.038(12) 0.011(13) -0.013(10)
C12 0.088(15) 0.066(12) 0.061(13) 0.009(10) 0.009(12) -0.013(12)
C12A 0.088(15) 0.066(12) 0.061(13) 0.009(10) 0.009(12) -0.013(12)
C13 0.070(14) 0.050(12) 0.13(2) -0.038(14) 0.011(13) -0.018(13)
C13A 0.070(14) 0.050(12) 0.13(2) -0.038(14) 0.011(13) -0.018(13)
C14 0.068(7) 0.080(7) 0.083(8) -0.008(6) 0.028(6) -0.006(6)
C14A 0.068(7) 0.080(7) 0.083(8) -0.008(6) 0.028(6) -0.006(6)
C15 0.099(13) 0.083(11) 0.084(12) 0.012(9) 0.003(11) -0.022(11)
C16 0.105(14) 0.084(11) 0.073(12) -0.004(9) 0.000(10) -0.012(11)
C17 0.085(11) 0.076(10) 0.059(10) 0.004(8) 0.007(9) 0.007(9)
C18 0.093(12) 0.060(9) 0.087(12) 0.005(8) 0.027(10) -0.013(9)
N1 0.058(8) 0.083(9) 0.083(10) -0.036(7) 0.010(7) -0.010(7)
N2 0.059(8) 0.057(7) 0.092(10) -0.016(6) 0.023(7) -0.005(7)
N3 0.046(7) 0.059(7) 0.101(10) -0.014(7) 0.006(7) -0.004(6)
N4 0.058(7) 0.059(7) 0.075(9) -0.018(6) 0.006(6) -0.014(6)
Hg1 0.0718(5) 0.0664(4) 0.1035(6) 0.0016(3) 0.0059(4) 0.0029(3)
I1 0.0900(9) 0.0944(8) 0.1058(10) -0.0058(7) -0.0175(7) 0.0167(7)
I2 0.1001(9) 0.0551(6) 0.1189(10) -0.0067(6) -0.0024(7) -0.0074(6)
I3 0.0668(6) 0.0658(6) 0.0907(8) -0.0044(5) 0.0104(6) -0.0081(5)
I4 0.0796(8) 0.1209(11) 0.1364(13) 0.0003(8) 0.0264(8) 0.0183(7)

loop_
_atom_type_symbol
_atom_type_description
_atom_type_scat_dispersion_real
_atom_type_scat_dispersion_imag
_atom_type_scat_source
C C 0.0033 0.0016 'International Tables Vol C Tables 4.2.6.8 and 6.1.1.4'
H H 0.0000 0.0000 'International Tables Vol C Tables 4.2.6.8 and 6.1.1.4'
Hg Hg -2.3894 9.2266 'International Tables Vol C Tables 4.2.6.8 and 6.1.1.4'
I I -0.4742 1.8119 'International Tables Vol C Tables 4.2.6.8 and 6.1.1.4'
N N 0.0061 0.0033 'International Tables Vol C Tables 4.2.6.8 and 6.1.1.4'

loop_
_geom_angle_atom_site_label_1
_geom_angle_atom_site_label_2
_geom_angle_atom_site_label_3
_geom_angle
_geom_angle_site_symmetry_1
_geom_angle_site_symmetry_3
C2 C1 H1 118.4 . .
C6 C1 H1 118.4 . .
C6 C1 C2 123.1(12) . .
C1 C2 C3 116.6(12) . .
C1 C2 C18 122.1(11) . 3_767
C3 C2 C18 121.1(10) . 3_767
C2 C3 H3 119.1 . .
C4 C3 C2 121.9(12) . .
C4 C3 H3 119.1 . .
C3 C4 H4 120.2 . .
C3 C4 C5 119.6(12) . .
C5 C4 H4 120.2 . .
C4 C5 H5 120.0 . .
C6 C5 C4 120.1(12) . .
C6 C5 H5 120.0 . .
C1 C6 C7 121.2(10) . .
C5 C6 C1 118.5(12) . .
C5 C6 C7 120.0(10) . .
C6 C7 H7A 107.9 . .
C6 C7 H7B 107.9 . .
H7A C7 H7B 107.2 . .
N1 C7 C6 117.4(12) . .
N1 C7 H7A 107.9 . .
N1 C7 H7B 107.9 . .
C9 C8 N1 105.5(12) . .
C8 C9 N2 108.3(12) . .
N1 C10 H10 125.9 . .
N1 C10 N2 108.1(13) . .
N2 C10 H10 125.9 . .
H11A C11 H11B 107.2 . .
C12 C11 H11A 107.9 . .
C12 C11 H11B 107.9 . .
N2 C11 H11A 107.9 . .
N2 C11 H11B 107.9 . .
N2 C11 C12 117.8(13) . .
H11C C11A H11D 108.6 . .
C12A C11A H11C 110.4 . .
C12A C11A H11D 110.4 . .
N2 C11A H11C 110.4 . .
N2 C11A H11D 110.4 . .
N2 C11A C12A 106.7(14) . .
C11 C12 H12A 110.0 . .
C11 C12 H12B 110.0 . .
C11 C12 C13 108.5(12) . .
H12A C12 H12B 108.4 . .
C13 C12 H12A 110.0 . .
C13 C12 H12B 110.0 . .
C11A C12A H12C 110.0 . .
C11A C12A H12D 110.0 . .
C11A C12A C13A 108.3(13) . .
H12C C12A H12D 108.4 . .
C13A C12A H12C 110.0 . .
C13A C12A H12D 110.0 . .
C12 C13 H13A 109.9 . .
C12 C13 H13B 109.9 . .
H13A C13 H13B 108.3 . .
C14 C13 C12 109.0(12) . .
C14 C13 H13A 109.9 . .
C14 C13 H13B 109.9 . .
C12A C13A H13C 110.1 . .
C12A C13A H13D 110.1 . .
H13C C13A H13D 108.4 . .
C14A C13A C12A 108.1(14) . .
C14A C13A H13C 110.1 . .
C14A C13A H13D 110.1 . .
C13 C14 H14A 108.3 . .
C13 C14 H14B 108.3 . .
H14A C14 H14B 107.4 . .
N3 C14 C13 116.0(13) . .
N3 C14 H14A 108.3 . .
N3 C14 H14B 108.3 . .
C13A C14A H14C 112.4 . .
C13A C14A H14D 112.4 . .
H14C C14A H14D 109.9 . .
N3 C14A C13A 96.9(16) . .
N3 C14A H14C 112.4 . .
N3 C14A H14D 112.4 . .
C16 C15 H15 126.2 . .
C16 C15 N3 107.7(12) . .
N3 C15 H15 126.2 . .
C15 C16 H16 126.4 . .
C15 C16 N4 107.2(11) . .
N4 C16 H16 126.4 . .
N3 C17 H17 125.4 . .
N4 C17 H17 125.4 . .
N4 C17 N3 109.2(11) . .
C2 C18 H18A 109.4 3_767 .
C2 C18 H18B 109.4 3_767 .
H18A C18 H18B 108.0 . .
N4 C18 C2 111.3(12) . 3_767
N4 C18 H18A 109.4 . .
N4 C18 H18B 109.4 . .
C8 N1 C7 127.7(14) . .
C10 N1 C7 122.5(14) . .
C10 N1 C8 109.8(12) . .
C9 N2 C11 126.9(14) . .
C9 N2 C11A 124(2) . .
C10 N2 C9 108.2(12) . .
C10 N2 C11 124.8(15) . .
C10 N2 C11A 126(2) . .
C15 N3 C14 127.8(13) . .
C15 N3 C14A 117.7(16) . .
C17 N3 C14 123.6(13) . .
C17 N3 C14A 134.3(16) . .
C17 N3 C15 107.6(10) . .
C16 N4 C18 126.1(12) . .
C17 N4 C16 108.1(11) . .
C17 N4 C18 125.8(12) . .
I1 Hg1 I3 108.11(4) . .
I2 Hg1 I1 110.53(4) . .
I2 Hg1 I3 113.28(4) . .
I2 Hg1 I4 111.49(4) . .
I4 Hg1 I1 110.54(5) . .
I4 Hg1 I3 102.60(4) . .

loop_
_geom_bond_atom_site_label_1
_geom_bond_atom_site_label_2
_geom_bond_distance
_geom_bond_site_symmetry_2
C1 H1 0.9300 .
C1 C2 1.372(5) .
C1 C6 1.372(5) .
C2 C3 1.372(5) .
C2 C18 1.510(19) 3_767
C3 H3 0.9300 .
C3 C4 1.372(5) .
C4 H4 0.9300 .
C4 C5 1.372(5) .
C5 H5 0.9300 .
C5 C6 1.372(5) .
C6 C7 1.502(17) .
C7 H7A 0.9700 .
C7 H7B 0.9700 .
C7 N1 1.454(13) .
C8 C9 1.347(14) .
C8 N1 1.370(11) .
C9 N2 1.369(11) .
C10 H10 0.9300 .
C10 N1 1.323(10) .
C10 N2 1.324(10) .
C11 H11A 0.9700 .
C11 H11B 0.9700 .
C11 C12 1.545(8) .
C11 N2 1.469(14) .
C11A H11C 0.9700 .
C11A H11D 0.9700 .
C11A C12A 1.545(8) .
C11A N2 1.452(12) .
C12 H12A 0.9700 .
C12 H12B 0.9700 .
C12 C13 1.545(8) .
C12A H12C 0.9700 .
C12A H12D 0.9700 .
C12A C13A 1.545(8) .
C13 H13A 0.9700 .
C13 H13B 0.9700 .
C13 C14 1.545(8) .
C13A H13C 0.9700 .
C13A H13D 0.9700 .
C13A C14A 1.545(8) .
C14 H14A 0.9700 .
C14 H14B 0.9700 .
C14 N3 1.479(14) .
C14A H14C 0.9700 .
C14A H14D 0.9700 .
C14A N3 1.453(13) .
C15 H15 0.9300 .
C15 C16 1.347(14) .
C15 N3 1.366(11) .
C16 H16 0.9300 .
C16 N4 1.365(11) .
C17 H17 0.9300 .
C17 N3 1.331(10) .
C17 N4 1.328(10) .
C18 H18A 0.9700 .
C18 H18B 0.9700 .
C18 N4 1.467(12) .
Hg1 I1 2.7851(13) .
Hg1 I2 2.7675(12) .
Hg1 I3 2.8417(12) .
Hg1 I4 2.7851(16) .

loop_
_geom_torsion_atom_site_label_1
_geom_torsion_atom_site_label_2
_geom_torsion_atom_site_label_3
_geom_torsion_atom_site_label_4
_geom_torsion
_geom_torsion_site_symmetry_1
_geom_torsion_site_symmetry_4
C1 C2 C3 C4 -5.8(19) . .
C1 C6 C7 N1 -35(2) . .
C2 C1 C6 C5 -1(2) . .
C2 C1 C6 C7 -174.7(13) . .
C2 C3 C4 C5 5(2) . .
C2 C18 N4 C16 -72.9(19) 3_767 .
C2 C18 N4 C17 106.0(16) 3_767 .
C3 C4 C5 C6 -2(2) . .
C4 C5 C6 C1 -1(2) . .
C4 C5 C6 C7 173.6(13) . .
C5 C6 C7 N1 150.9(14) . .
C6 C1 C2 C3 4(2) . .
C6 C1 C2 C18 179.3(12) . 3_767
C6 C7 N1 C8 -62(2) . .
C6 C7 N1 C10 119.1(15) . .
C8 C9 N2 C10 -0.2(18) . .
C8 C9 N2 C11 174.9(13) . .
C8 C9 N2 C11A -162(2) . .
C9 C8 N1 C7 -175.9(14) . .
C9 C8 N1 C10 3.3(18) . .
C11 C12 C13 C14 179.0(13) . .
C11A C12A C13A C14A 171(3) . .
C12 C11 N2 C9 95.5(19) . .
C12 C11 N2 C10 -90.2(19) . .
C12 C13 C14 N3 -78.5(19) . .
C12A C11A N2 C9 54(4) . .
C12A C11A N2 C10 -105(3) . .
C12A C13A C14A N3 66(2) . .
C13 C14 N3 C15 -62(2) . .
C13 C14 N3 C17 105.2(17) . .
C13A C14A N3 C15 -120.1(16) . .
C13A C14A N3 C17 68(2) . .
C15 C16 N4 C17 1.4(19) . .
C15 C16 N4 C18 -179.5(14) . .
C16 C15 N3 C14 173.0(15) . .
C16 C15 N3 C14A -170.2(16) . .
C16 C15 N3 C17 3.9(19) . .
C18 C2 C3 C4 178.5(12) 3_767 .
N1 C8 C9 N2 -1.8(18) . .
N1 C10 N2 C9 2.3(16) . .
N1 C10 N2 C11 -173.0(12) . .
N1 C10 N2 C11A 164.0(16) . .
N2 C10 N1 C7 175.7(12) . .
N2 C10 N1 C8 -3.5(16) . .
N2 C11 C12 C13 -76(2) . .
N2 C11A C12A C13A -179(3) . .
N3 C15 C16 N4 -3(2) . .
N3 C17 N4 C16 1.1(18) . .
N3 C17 N4 C18 -178.0(13) . .
N4 C17 N3 C14 -172.7(12) . .
N4 C17 N3 C14A 169.7(17) . .
N4 C17 N3 C15 -3.1(18) . .
